data_1506254
loop_
_publ_author_name
'Preston, Adam J.'
'Gallucci, Judith C.'
'Parquette, Jon R.'

_publ_section_title
;
 Structural impact of coordinating a helical 2,6-pyridyl diamide with
 divalent metals.
;
_journal_issue 23
_journal_name_full 'Organic letters'
_journal_page_first 5259
_journal_page_last 5262
_journal_paper_doi 10.1021/ol062086s
_journal_volume 8
_journal_year 2006
_chemical_absolute_configuration rmad
_chemical_formula_moiety 'C27 H22 Cl Cu N5 O4'
_chemical_formula_sum 'C27 H22 Cl Cu N5 O4'
_chemical_formula_weight 579.49
_chemical_name_common 'Parquette 1058'
_chemical_name_systematic
; 
 ? 
;
_space_group_IT_number 19
_symmetry_cell_setting orthorhombic
_symmetry_space_group_name_Hall 'P 2ac 2ab'
_symmetry_space_group_name_H-M 'P 21 21 21'
_atom_sites_solution_hydrogens geom
_atom_sites_solution_primary heavy
_atom_sites_solution_secondary difmap
_audit_creation_method SHELXL-93
_cell_angle_alpha 90.00
_cell_angle_beta 90.00
_cell_angle_gamma 90.00
_cell_formula_units_Z 4
_cell_length_a 9.4787(1)
_cell_length_b 9.6895(1)
_cell_length_c 27.4742(3)
_cell_measurement_temperature 200(2)
_cell_volume 2523.34(5)
_computing_cell_refinement 'HKL Scalepack (Otwinowski & Minor 1997)'
_computing_data_collection 'Collect (Nonius BV, 1997-2000)'
_computing_data_reduction 'HKL Denzo and Scalepack (Otwinowski & Minor 1997)'
_computing_structure_refinement 'SHELXL-93 (Sheldrick, 1993)'
_computing_structure_solution 'SHELXS-86 (Sheldrick, 1990)'
_diffrn_ambient_temperature 200(2)
_diffrn_measured_fraction_theta_full 0.999
_diffrn_measurement_device 'Nonius KappaCCD'
_diffrn_measurement_method 'phi and omega scans'
_diffrn_radiation_monochromator graphite
_diffrn_radiation_source 'fine-focus sealed tube'
_diffrn_radiation_type MoK\a
_diffrn_radiation_wavelength 0.71073
_diffrn_reflns_av_R_equivalents 0.043
_diffrn_reflns_limit_h_max 12
_diffrn_reflns_limit_h_min -12
_diffrn_reflns_limit_k_max 12
_diffrn_reflns_limit_k_min -12
_diffrn_reflns_limit_l_max 35
_diffrn_reflns_limit_l_min -35
_diffrn_reflns_number 40017
_diffrn_reflns_theta_full 27.48
_diffrn_reflns_theta_max 27.48
_diffrn_reflns_theta_min 2.23
_exptl_absorpt_coefficient_mu 1.016
_exptl_absorpt_correction_T_max 0.960
_exptl_absorpt_correction_T_min 0.855
_exptl_absorpt_correction_type multi-scan
_exptl_absorpt_process_details 'HKL Scalepack (Otwinowski & Minor, 1997)'
_exptl_crystal_colour 'dark green'
_exptl_crystal_density_diffrn 1.525
_exptl_crystal_description 'square plate'
_exptl_crystal_F_000 1188
_exptl_crystal_size_max 0.27
_exptl_crystal_size_mid 0.27
_exptl_crystal_size_min 0.04
_refine_diff_density_max 0.228
_refine_diff_density_min -0.229
_refine_diff_density_rms 0.043
_refine_ls_abs_structure_details 'Flack H D (1983), Acta Cryst. A39, 876-881'
_refine_ls_abs_structure_Flack -0.004(7)
_refine_ls_extinction_method none
_refine_ls_goodness_of_fit_all 1.046
_refine_ls_goodness_of_fit_ref 1.062
_refine_ls_hydrogen_treatment constr
_refine_ls_matrix_type full
_refine_ls_number_parameters 346
_refine_ls_number_reflns 5788
_refine_ls_number_restraints 0
_refine_ls_restrained_S_all 1.046
_refine_ls_restrained_S_obs 1.062
_refine_ls_R_factor_all 0.0288
_refine_ls_R_factor_gt 0.0248
_refine_ls_shift/su_max -0.583
_refine_ls_shift/su_mean 0.002
_refine_ls_structure_factor_coef Fsqd
_refine_ls_weighting_details 'w=1/[\s^2^(Fo^2^)+(0.0346P)^2^+0.4239P] where P=(Fo^2^+2Fc^2^)/3'
_refine_ls_weighting_scheme calc
_refine_ls_wR_factor_all 0.0620
_refine_ls_wR_factor_ref 0.0607
_reflns_number_gt 5383
_reflns_number_total 5788
_reflns_threshold_expression >2sigma(I)
_cod_data_source_file ol062086ssi20060823_044710.cif
_cod_data_source_block shelxl
_cod_original_sg_symbol_H-M P212121
_cod_database_code 1506254

loop_
_symmetry_equiv_pos_as_xyz
'x, y, z'
'-x+1/2, -y, z+1/2'
'x+1/2, -y+1/2, -z'
'-x, y+1/2, -z+1/2'

loop_
_atom_site_aniso_label
_atom_site_aniso_U_11
_atom_site_aniso_U_22
_atom_site_aniso_U_33
_atom_site_aniso_U_23
_atom_site_aniso_U_13
_atom_site_aniso_U_12
Cu1 0.02691(10) 0.02061(10) 0.02482(11) 0.00562(9) 0.00555(9) 0.00107(9)
Cl1 0.0385(3) 0.0364(3) 0.0446(3) -0.0122(2) 0.0032(2) 0.0098(2)
O1 0.0590(9) 0.0219(7) 0.0349(8) 0.0078(6) 0.0114(7) 0.0040(6)
O2 0.0608(9) 0.0238(6) 0.0253(7) -0.0010(5) -0.0010(7) -0.0032(7)
O3 0.0551(9) 0.0380(8) 0.0348(8) 0.0092(6) 0.0208(7) 0.0037(7)
O4 0.0235(7) 0.0553(10) 0.0594(10) 0.0186(8) -0.0075(7) -0.0020(7)
N1 0.0293(8) 0.0233(7) 0.0234(8) 0.0012(6) 0.0034(6) 0.0002(6)
N2 0.0293(8) 0.0208(7) 0.0231(7) 0.0035(6) 0.0036(6) 0.0003(6)
N3 0.0279(7) 0.0204(7) 0.0237(7) 0.0022(6) -0.0019(6) -0.0031(6)
N4 0.0248(7) 0.0266(8) 0.0251(8) 0.0064(6) 0.0023(6) -0.0012(6)
N5 0.0250(7) 0.0297(8) 0.0265(8) 0.0029(6) -0.0017(6) -0.0062(6)
C1 0.0276(9) 0.0264(9) 0.0330(10) -0.0107(8) -0.0017(8) 0.0023(8)
C2 0.0278(9) 0.0312(10) 0.0272(9) -0.0054(8) 0.0033(7) -0.0033(8)
C3 0.0278(9) 0.0255(9) 0.0249(9) -0.0012(7) 0.0020(7) -0.0033(7)
C4 0.0309(9) 0.0207(8) 0.0263(9) -0.0002(8) -0.0010(8) -0.0005(7)
C5 0.0375(10) 0.0202(8) 0.0283(9) -0.0025(7) -0.0024(8) 0.0011(7)
C6 0.0349(10) 0.0222(9) 0.0233(9) 0.0007(7) -0.0002(8) -0.0023(7)
C7 0.0249(8) 0.0265(8) 0.0221(8) 0.0053(7) -0.0008(7) -0.0001(8)
C8 0.0311(9) 0.0296(10) 0.0323(10) 0.0072(8) -0.0007(8) -0.0050(8)
C9 0.0317(10) 0.0453(13) 0.0359(11) 0.0150(9) 0.0039(8) -0.0070(9)
C10 0.0409(12) 0.0520(13) 0.0339(12) 0.0096(10) 0.0130(9) 0.0058(10)
C11 0.0399(10) 0.0335(11) 0.0281(10) 0.0027(8) 0.0060(8) 0.0069(9)
C12 0.0267(8) 0.0251(8) 0.0230(8) 0.0050(7) 0.0003(7) 0.0033(9)
C13 0.0313(10) 0.0202(9) 0.0266(9) 0.0012(7) -0.0041(7) 0.0036(7)
C14 0.0605(14) 0.0225(10) 0.0387(12) 0.0036(8) -0.0079(10) -0.0081(9)
C15 0.0421(11) 0.0227(10) 0.0301(10) 0.0057(7) -0.0082(9) -0.0090(8)
C16 0.0418(12) 0.0486(13) 0.0417(12) 0.0108(10) -0.0091(10) -0.0189(10)
C17 0.0282(9) 0.0274(9) 0.0236(9) 0.0020(7) 0.0025(7) -0.0023(7)
C18 0.0292(9) 0.0247(8) 0.0173(8) 0.0024(6) -0.0013(7) 0.0005(7)
C19 0.0302(9) 0.0288(10) 0.0241(9) 0.0031(7) -0.0032(7) -0.0043(8)
C20 0.0444(11) 0.0262(9) 0.0241(9) 0.0029(7) -0.0058(8) -0.0092(8)
C21 0.0485(12) 0.0236(9) 0.0275(9) 0.0025(8) -0.0080(8) 0.0032(9)
C22 0.0352(10) 0.0321(10) 0.0255(9) 0.0010(8) -0.0028(8) 0.0064(8)
C23 0.0281(8) 0.0301(8) 0.0171(8) 0.0031(7) -0.0025(7) 0.0017(8)
C24 0.0242(8) 0.0347(10) 0.0243(9) -0.0004(8) -0.0025(7) 0.0008(8)
C25 0.0299(11) 0.067(2) 0.093(2) 0.029(2) -0.0074(13) -0.0123(12)
C26 0.0287(9) 0.0463(12) 0.0389(11) 0.0051(9) 0.0006(8) -0.0131(9)
C27 0.0556(14) 0.0464(14) 0.0580(15) -0.0004(12) -0.0122(12) -0.0238(12)

loop_
_atom_site_label
_atom_site_type_symbol
_atom_site_fract_x
_atom_site_fract_y
_atom_site_fract_z
_atom_site_U_iso_or_equiv
_atom_site_thermal_displace_type
_atom_site_occupancy
_atom_site_calc_flag
_atom_site_refinement_flags
Cu1 Cu 0.19026(2) 0.15497(2) 0.860734(8) 0.02412(6) Uani 1 d .
Cl1 Cl -0.24018(5) 0.60407(5) 0.93930(2) 0.03982(13) Uani 1 d .
O1 O 0.1431(2) 0.52678(13) 0.79301(5) 0.0386(4) Uani 1 d .
O2 O 0.2021(2) -0.06953(13) 0.73072(5) 0.0366(3) Uani 1 d .
O3 O -0.0323(2) 0.0893(2) 0.98610(5) 0.0426(4) Uani 1 d .
O4 O 0.55569(14) -0.0228(2) 0.92264(6) 0.0461(4) Uani 1 d .
N1 N 0.0663(2) 0.2944(2) 0.88658(6) 0.0253(3) Uani 1 d .
N2 N 0.2147(2) 0.30122(14) 0.81023(5) 0.0244(3) Uani 1 d .
N3 N 0.1778(2) 0.01091(14) 0.80668(5) 0.0240(3) Uani 1 d .
N4 N 0.1208(2) 0.0577(2) 0.92026(5) 0.0255(3) Uani 1 d .
N5 N 0.3947(2) 0.1082(2) 0.88451(6) 0.0271(3) Uani 1 d .
C1 C -0.1200(2) 0.4828(2) 0.91920(7) 0.0290(4) Uani 1 d .
C2 C -0.1046(2) 0.3601(2) 0.94459(7) 0.0288(4) Uani 1 d .
H2 H -0.1583 0.3414 0.97304 0.035 Uiso 1 calc R
C3 C -0.0077(2) 0.2659(2) 0.92680(6) 0.0261(4) Uani 1 d .
C4 C 0.0532(2) 0.4123(2) 0.86248(7) 0.0260(4) Uani 1 d .
C5 C -0.0418(2) 0.5119(2) 0.87769(7) 0.0287(4) Uani 1 d .
H5 H -0.0529 0.5963 0.86052 0.034 Uiso 1 calc R
C6 C 0.1453(2) 0.4210(2) 0.81762(7) 0.0268(4) Uani 1 d .
C7 C 0.2983(2) 0.2828(2) 0.76833(6) 0.0245(3) Uani 1 d .
C8 C 0.3813(2) 0.3889(2) 0.74907(7) 0.0310(4) Uani 1 d .
H8 H 0.3820 0.4767 0.76446 0.037 Uiso 1 calc R
C9 C 0.4624(2) 0.3677(2) 0.70792(8) 0.0376(5) Uani 1 d .
H9 H 0.5188 0.4408 0.69557 0.045 Uiso 1 calc R
C10 C 0.4624(2) 0.2415(2) 0.68452(8) 0.0423(5) Uani 1 d .
H10 H 0.5175 0.2279 0.65604 0.051 Uiso 1 calc R
C11 C 0.3816(2) 0.1353(2) 0.70299(7) 0.0338(4) Uani 1 d .
H11 H 0.3808 0.0487 0.68683 0.041 Uiso 1 calc R
C12 C 0.3008(2) 0.1533(2) 0.74516(6) 0.0249(3) Uani 1 d .
C13 C 0.2224(2) 0.0327(2) 0.76333(7) 0.0260(4) Uani 1 d .
C14 C 0.1428(3) -0.1851(2) 0.75737(8) 0.0405(5) Uani 1 d .
H14A H 0.2114 -0.2619 0.75949 0.049 Uiso 1 calc R
H14B H 0.0558 -0.2190 0.74142 0.049 Uiso 1 calc R
C15 C 0.1102(2) -0.1272(2) 0.80788(7) 0.0317(4) Uani 1 d .
H15 H 0.1561 -0.1857 0.83334 0.038 Uiso 1 calc R
C16 C -0.0465(2) -0.1104(2) 0.81935(8) 0.0441(5) Uani 1 d .
H16A H -0.0928 -0.2008 0.8181 0.066 Uiso 1 calc R
H16B H -0.0898 -0.0488 0.7953 0.066 Uiso 1 calc R
H16C H -0.0575 -0.0709 0.8520 0.066 Uiso 1 calc R
C17 C 0.0252(2) 0.1246(2) 0.94787(7) 0.0264(4) Uani 1 d .
C18 C 0.1732(2) -0.0722(2) 0.93414(6) 0.0237(4) Uani 1 d .
C19 C 0.0852(2) -0.1755(2) 0.95280(6) 0.0277(4) Uani 1 d .
H19 H -0.0125 -0.1576 0.95704 0.033 Uiso 1 calc R
C20 C 0.1394(2) -0.3041(2) 0.96518(7) 0.0316(4) Uani 1 d .
H20 H 0.0782 -0.3729 0.97781 0.038 Uiso 1 calc R
C21 C 0.2818(2) -0.3332(2) 0.95935(7) 0.0332(4) Uani 1 d .
H21 H 0.3179 -0.4215 0.96773 0.040 Uiso 1 calc R
C22 C 0.3699(2) -0.2328(2) 0.94129(7) 0.0309(4) Uani 1 d .
H22 H 0.4675 -0.2523 0.93739 0.037 Uiso 1 calc R
C23 C 0.3181(2) -0.1017(2) 0.92850(6) 0.0251(3) Uani 1 d .
C24 C 0.4191(2) 0.0018(2) 0.91054(7) 0.0277(4) Uani 1 d .
C25 C 0.6364(2) 0.0890(3) 0.90220(12) 0.0635(8) Uani 1 d .
H25A H 0.7094 0.0533 0.87970 0.076 Uiso 1 calc R
H25B H 0.6833 0.1427 0.92824 0.076 Uiso 1 calc R
C26 C 0.5299(2) 0.1791(2) 0.87476(8) 0.0380(5) Uani 1 d .
H26 H 0.5506 0.1743 0.83911 0.046 Uiso 1 calc R
C27 C 0.5255(3) 0.3278(2) 0.89018(10) 0.0533(6) Uani 1 d .
H27A H 0.6133 0.3735 0.8805 0.080 Uiso 1 calc R
H27B H 0.5150 0.3331 0.92562 0.080 Uiso 1 calc R
H27C H 0.4454 0.3737 0.8745 0.080 Uiso 1 calc R

loop_
_atom_type_symbol
_atom_type_description
_atom_type_scat_dispersion_real
_atom_type_scat_dispersion_imag
_atom_type_scat_source
C C 0.0033 0.0016 'International Tables Vol C Tables 4.2.6.8 and 6.1.1.4'
H H 0.0000 0.0000 'International Tables Vol C Tables 4.2.6.8 and 6.1.1.4'
N N 0.0061 0.0033 'International Tables Vol C Tables 4.2.6.8 and 6.1.1.4'
O O 0.0106 0.0060 'International Tables Vol C Tables 4.2.6.8 and 6.1.1.4'
Cl Cl 0.1484 0.1585 'International Tables Vol C Tables 4.2.6.8 and 6.1.1.4'
Cu Cu 0.3201 1.2651 'International Tables Vol C Tables 4.2.6.8 and 6.1.1.4'

loop_
_geom_angle_atom_site_label_1
_geom_angle_atom_site_label_2
_geom_angle_atom_site_label_3
_geom_angle
N1 Cu1 N2 80.17(6)
N1 Cu1 N4 80.09(6)
N2 Cu1 N4 160.26(6)
N1 Cu1 N3 135.45(7)
N2 Cu1 N3 89.22(6)
N4 Cu1 N3 104.71(6)
N1 Cu1 N5 126.95(7)
N2 Cu1 N5 105.24(6)
N4 Cu1 N5 87.01(6)
N3 Cu1 N5 97.61(6)
C13 O2 C14 106.63(14)
C24 O4 C25 106.2(2)
C4 N1 C3 122.7(2)
C4 N1 Cu1 118.51(12)
C3 N1 Cu1 118.71(12)
C6 N2 C7 120.43(14)
C6 N2 Cu1 116.69(12)
C7 N2 Cu1 122.88(11)
C13 N3 C15 108.15(15)
C13 N3 Cu1 123.02(12)
C15 N3 Cu1 128.69(12)
C17 N4 C18 121.02(15)
C17 N4 Cu1 117.09(12)
C18 N4 Cu1 121.84(12)
C24 N5 C26 108.6(2)
C24 N5 Cu1 121.15(13)
C26 N5 Cu1 130.18(12)
C2 C1 C5 122.0(2)
C2 C1 Cl1 119.48(15)
C5 C1 Cl1 118.47(15)
C3 C2 C1 117.2(2)
C3 C2 H2 121.4
C1 C2 H2 121.4
N1 C3 C2 120.3(2)
N1 C3 C17 113.1(2)
C2 C3 C17 126.6(2)
N1 C4 C5 120.7(2)
N1 C4 C6 113.62(15)
C5 C4 C6 125.6(2)
C4 C5 C1 117.0(2)
C4 C5 H5 121.5
C1 C5 H5 121.5
O1 C6 N2 130.0(2)
O1 C6 C4 119.0(2)
N2 C6 C4 110.86(15)
C8 C7 C12 118.4(2)
C8 C7 N2 122.1(2)
C12 C7 N2 119.47(15)
C9 C8 C7 120.8(2)
C9 C8 H8 119.6
C7 C8 H8 119.6
C10 C9 C8 120.8(2)
C10 C9 H9 119.6
C8 C9 H9 119.6
C11 C10 C9 119.3(2)
C11 C10 H10 120.4
C9 C10 H10 120.4
C10 C11 C12 121.1(2)
C10 C11 H11 119.5
C12 C11 H11 119.5
C11 C12 C7 119.6(2)
C11 C12 C13 117.3(2)
C7 C12 C13 123.11(15)
N3 C13 O2 116.7(2)
N3 C13 C12 127.7(2)
O2 C13 C12 115.4(2)
O2 C14 C15 104.68(15)
O2 C14 H14A 110.8
C15 C14 H14A 110.8
O2 C14 H14B 110.8
C15 C14 H14B 110.8
H14A C14 H14B 108.9
N3 C15 C14 102.90(15)
N3 C15 C16 109.2(2)
C14 C15 C16 115.0(2)
N3 C15 H15 109.8
C14 C15 H15 109.8
C16 C15 H15 109.8
C15 C16 H16A 109.5
C15 C16 H16B 109.5
H16A C16 H16B 109.5
C15 C16 H16C 109.5
H16A C16 H16C 109.5
H16B C16 H16C 109.5
O3 C17 N4 130.1(2)
O3 C17 C3 119.0(2)
N4 C17 C3 110.91(15)
C19 C18 N4 122.0(2)
C19 C18 C23 118.3(2)
N4 C18 C23 119.7(2)
C20 C19 C18 120.7(2)
C20 C19 H19 119.6
C18 C19 H19 119.6
C21 C20 C19 120.9(2)
C21 C20 H20 119.6
C19 C20 H20 119.6
C22 C21 C20 119.2(2)
C22 C21 H21 120.4
C20 C21 H21 120.4
C21 C22 C23 121.2(2)
C21 C22 H22 119.4
C23 C22 H22 119.4
C22 C23 C18 119.7(2)
C22 C23 C24 118.2(2)
C18 C23 C24 122.1(2)
N5 C24 O4 116.9(2)
N5 C24 C23 128.4(2)
O4 C24 C23 114.7(2)
O4 C25 C26 105.7(2)
O4 C25 H25A 110.6
C26 C25 H25A 110.6
O4 C25 H25B 110.6
C26 C25 H25B 110.6
H25A C25 H25B 108.7
N5 C26 C27 111.7(2)
N5 C26 C25 102.6(2)
C27 C26 C25 115.2(2)
N5 C26 H26 109.0
C27 C26 H26 109.0
C25 C26 H26 109.0
C26 C27 H27A 109.5
C26 C27 H27B 109.5
H27A C27 H27B 109.5
C26 C27 H27C 109.5
H27A C27 H27C 109.5
H27B C27 H27C 109.5

loop_
_geom_bond_atom_site_label_1
_geom_bond_atom_site_label_2
_geom_bond_distance
Cu1 N1 1.9257(15)
Cu1 N2 1.9968(14)
Cu1 N4 1.9991(15)
Cu1 N3 2.0416(14)
Cu1 N5 2.0947(15)
Cl1 C1 1.727(2)
O1 C6 1.228(2)
O2 C13 1.349(2)
O2 C14 1.451(2)
O3 C17 1.232(2)
O4 C24 1.358(2)
O4 C25 1.440(3)
N1 C4 1.326(2)
N1 C3 1.338(2)
N2 C6 1.349(2)
N2 C7 1.409(2)
N3 C13 1.281(2)
N3 C15 1.484(2)
N4 C17 1.348(2)
N4 C18 1.406(2)
N5 C24 1.276(2)
N5 C26 1.478(2)
C1 C2 1.386(3)
C1 C5 1.389(3)
C2 C3 1.383(3)
C2 H2 0.95
C3 C17 1.519(2)
C4 C5 1.384(3)
C4 C6 1.513(3)
C5 H5 0.95
C7 C8 1.399(3)
C7 C12 1.407(2)
C8 C9 1.383(3)
C8 H8 0.95
C9 C10 1.382(3)
C9 H9 0.95
C10 C11 1.379(3)
C10 H10 0.95
C11 C12 1.400(2)
C11 H11 0.95
C12 C13 1.472(3)
C14 C15 1.528(3)
C14 H14A 0.99
C14 H14B 0.99
C15 C16 1.527(3)
C15 H15 1.00
C16 H16A 0.98
C16 H16B 0.98
C16 H16C 0.98
C18 C19 1.400(2)
C18 C23 1.412(3)
C19 C20 1.389(3)
C19 H19 0.95
C20 C21 1.388(3)
C20 H20 0.95
C21 C22 1.375(3)
C21 H21 0.95
C22 C23 1.406(3)
C22 H22 0.95
C23 C24 1.472(3)
C25 C26 1.533(3)
C25 H25A 0.99
C25 H25B 0.99
C26 C27 1.503(3)
C26 H26 1.00
C27 H27A 0.98
C27 H27B 0.98
C27 H27C 0.98

loop_
_geom_torsion_atom_site_label_1
_geom_torsion_atom_site_label_2
_geom_torsion_atom_site_label_3
_geom_torsion_atom_site_label_4
_geom_torsion
N2 Cu1 N1 C4 -0.09(13)
N4 Cu1 N1 C4 -179.75(14)
N3 Cu1 N1 C4 -78.8(2)
N5 Cu1 N1 C4 101.65(14)
N2 Cu1 N1 C3 176.89(15)
N4 Cu1 N1 C3 -2.77(14)
N3 Cu1 N1 C3 98.2(2)
N5 Cu1 N1 C3 -81.4(2)
N1 Cu1 N2 C6 2.61(13)
N4 Cu1 N2 C6 3.6(3)
N3 Cu1 N2 C6 139.13(14)
N5 Cu1 N2 C6 -123.20(13)
N1 Cu1 N2 C7 -176.74(14)
N4 Cu1 N2 C7 -175.7(2)
N3 Cu1 N2 C7 -40.22(14)
N5 Cu1 N2 C7 57.45(14)
N1 Cu1 N3 C13 93.9(2)
N2 Cu1 N3 C13 18.8(2)
N4 Cu1 N3 C13 -175.34(14)
N5 Cu1 N3 C13 -86.4(2)
N1 Cu1 N3 C15 -81.1(2)
N2 Cu1 N3 C15 -156.2(2)
N4 Cu1 N3 C15 9.7(2)
N5 Cu1 N3 C15 98.6(2)
N1 Cu1 N4 C17 1.91(13)
N2 Cu1 N4 C17 0.9(3)
N3 Cu1 N4 C17 -132.68(13)
N5 Cu1 N4 C17 130.24(14)
N1 Cu1 N4 C18 -175.43(14)
N2 Cu1 N4 C18 -176.4(2)
N3 Cu1 N4 C18 49.98(14)
N5 Cu1 N4 C18 -47.10(13)
N1 Cu1 N5 C24 103.5(2)
N2 Cu1 N5 C24 -167.45(14)
N4 Cu1 N5 C24 28.27(15)
N3 Cu1 N5 C24 -76.2(2)
N1 Cu1 N5 C26 -78.9(2)
N2 Cu1 N5 C26 10.2(2)
N4 Cu1 N5 C26 -154.1(2)
N3 Cu1 N5 C26 101.4(2)
C5 C1 C2 C3 -0.3(3)
Cl1 C1 C2 C3 179.52(14)
C4 N1 C3 C2 1.1(3)
Cu1 N1 C3 C2 -175.79(13)
C4 N1 C3 C17 179.9(2)
Cu1 N1 C3 C17 3.1(2)
C1 C2 C3 N1 -0.2(3)
C1 C2 C3 C17 -178.9(2)
C3 N1 C4 C5 -1.3(3)
Cu1 N1 C4 C5 175.51(14)
C3 N1 C4 C6 -179.0(2)
Cu1 N1 C4 C6 -2.1(2)
N1 C4 C5 C1 0.7(3)
C6 C4 C5 C1 178.1(2)
C2 C1 C5 C4 0.1(3)
Cl1 C1 C5 C4 -179.78(14)
C7 N2 C6 O1 -1.5(3)
Cu1 N2 C6 O1 179.1(2)
C7 N2 C6 C4 175.16(15)
Cu1 N2 C6 C4 -4.2(2)
N1 C4 C6 O1 -178.8(2)
C5 C4 C6 O1 3.7(3)
N1 C4 C6 N2 4.1(2)
C5 C4 C6 N2 -173.4(2)
C6 N2 C7 C8 38.6(3)
Cu1 N2 C7 C8 -142.10(15)
C6 N2 C7 C12 -142.3(2)
Cu1 N2 C7 C12 37.1(2)
C12 C7 C8 C9 0.8(3)
N2 C7 C8 C9 179.9(2)
C7 C8 C9 C10 0.6(3)
C8 C9 C10 C11 -0.8(3)
C9 C10 C11 C12 -0.5(3)
C10 C11 C12 C7 2.0(3)
C10 C11 C12 C13 -177.5(2)
C8 C7 C12 C11 -2.0(3)
N2 C7 C12 C11 178.8(2)
C8 C7 C12 C13 177.4(2)
N2 C7 C12 C13 -1.7(3)
C15 N3 C13 O2 -1.4(2)
Cu1 N3 C13 O2 -177.29(12)
C15 N3 C13 C12 -177.6(2)
Cu1 N3 C13 C12 6.5(3)
C14 O2 C13 N3 -5.0(2)
C14 O2 C13 C12 171.7(2)
C11 C12 C13 N3 157.4(2)
C7 C12 C13 N3 -22.1(3)
C11 C12 C13 O2 -18.9(2)
C7 C12 C13 O2 161.7(2)
C13 O2 C14 C15 8.7(2)
C13 N3 C15 C14 6.7(2)
Cu1 N3 C15 C14 -177.70(13)
C13 N3 C15 C16 -115.9(2)
Cu1 N3 C15 C16 59.7(2)
O2 C14 C15 N3 -9.2(2)
O2 C14 C15 C16 109.4(2)
C18 N4 C17 O3 -1.6(3)
Cu1 N4 C17 O3 -178.9(2)
C18 N4 C17 C3 176.51(15)
Cu1 N4 C17 C3 -0.9(2)
N1 C3 C17 O3 177.0(2)
C2 C3 C17 O3 -4.3(3)
N1 C3 C17 N4 -1.3(2)
C2 C3 C17 N4 177.4(2)
C17 N4 C18 C19 42.6(2)
Cu1 N4 C18 C19 -140.18(14)
C17 N4 C18 C23 -138.6(2)
Cu1 N4 C18 C23 38.7(2)
N4 C18 C19 C20 178.5(2)
C23 C18 C19 C20 -0.3(3)
C18 C19 C20 C21 0.0(3)
C19 C20 C21 C22 0.3(3)
C20 C21 C22 C23 -0.3(3)
C21 C22 C23 C18 -0.1(3)
C21 C22 C23 C24 178.5(2)
C19 C18 C23 C22 0.4(2)
N4 C18 C23 C22 -178.5(2)
C19 C18 C23 C24 -178.2(2)
N4 C18 C23 C24 2.9(3)
C26 N5 C24 O4 -0.5(2)
Cu1 N5 C24 O4 177.58(13)
C26 N5 C24 C23 -178.7(2)
Cu1 N5 C24 C23 -0.6(3)
C25 O4 C24 N5 1.8(3)
C25 O4 C24 C23 -179.7(2)
C22 C23 C24 N5 157.8(2)
C18 C23 C24 N5 -23.6(3)
C22 C23 C24 O4 -20.4(2)
C18 C23 C24 O4 158.2(2)
C24 O4 C25 C26 -2.3(3)
C24 N5 C26 C27 -124.9(2)
Cu1 N5 C26 C27 57.3(2)
C24 N5 C26 C25 -1.0(2)
Cu1 N5 C26 C25 -178.8(2)
O4 C25 C26 N5 2.0(3)
O4 C25 C26 C27 123.6(2)
